data_7712516
loop_
_publ_author_name
'Hsieh, Chang-Chih'
'Liao, Po-Kuang'
'Chen, Chia-Wei'
'Chiang, Ming-Hsi'
'Horng, Yih-Chern'

_publ_section_title
;
 The effect of anions in the synthesis and structure of pyrazolylamidino
 copper(II) complexes
;
_journal_name_full 'Dalton Transactions'
_journal_paper_doi 10.1039/D3DT00103B
_journal_year 2023
_chemical_formula_sum 'C12 H18 B2 Cu F8 N6'
_chemical_formula_weight 483.48
_space_group_crystal_system monoclinic
_space_group_IT_number 14
_space_group_name_Hall '-P 2ybc'
_space_group_name_H-M_alt 'P 1 21/c 1'
_atom_sites_solution_hydrogens geom
_audit_creation_method SHELXL-2014
_audit_update_record
;
2022-11-28 deposited with the CCDC.	2023-03-03 downloaded from the CCDC.
;
_cell_angle_alpha 90
_cell_angle_beta 108.692(3)
_cell_angle_gamma 90
_cell_formula_units_Z 2
_cell_length_a 6.2314(3)
_cell_length_b 19.6874(8)
_cell_length_c 8.2359(4)
_cell_measurement_reflns_used 3209
_cell_measurement_temperature 150(2)
_cell_measurement_theta_max 25.66
_cell_measurement_theta_min 2.81
_cell_volume 957.09(8)
_computing_cell_refinement 'Bruker SAINT'
_computing_data_collection 'Bruker APEX2'
_computing_data_reduction 'Bruker SAINT'
_computing_molecular_graphics 'Bruker SHELXTL'
_computing_publication_material 'Bruker SHELXTL'
_computing_structure_refinement 'SHELXL-2014 (Sheldrick 2014)'
_computing_structure_solution 'SHELXS-97 (Sheldrick 2008)'
_diffrn_ambient_temperature 150(2)
_diffrn_measured_fraction_theta_full 1.000
_diffrn_measured_fraction_theta_max 0.998
_diffrn_measurement_device_type 'Bruker APEX-II CCD'
_diffrn_measurement_method \w
_diffrn_radiation_type MoK\a
_diffrn_radiation_wavelength 0.71073
_diffrn_reflns_av_R_equivalents 0.0405
_diffrn_reflns_av_unetI/netI 0.0407
_diffrn_reflns_Laue_measured_fraction_full 1.000
_diffrn_reflns_Laue_measured_fraction_max 0.998
_diffrn_reflns_limit_h_max 8
_diffrn_reflns_limit_h_min -8
_diffrn_reflns_limit_k_max 26
_diffrn_reflns_limit_k_min -26
_diffrn_reflns_limit_l_max 11
_diffrn_reflns_limit_l_min -8
_diffrn_reflns_number 12644
_diffrn_reflns_point_group_measured_fraction_full 1.000
_diffrn_reflns_point_group_measured_fraction_max 0.998
_diffrn_reflns_theta_full 25.242
_diffrn_reflns_theta_max 28.742
_diffrn_reflns_theta_min 2.069
_exptl_absorpt_coefficient_mu 1.227
_exptl_absorpt_correction_T_max 0.976
_exptl_absorpt_correction_T_min 0.887
_exptl_absorpt_correction_type multi-scan
_exptl_crystal_colour blue
_exptl_crystal_density_diffrn 1.678
_exptl_crystal_description block
_exptl_crystal_F_000 486
_exptl_crystal_size_max 0.100
_exptl_crystal_size_mid 0.020
_exptl_crystal_size_min 0.020
_refine_diff_density_max 0.400
_refine_diff_density_min -0.503
_refine_diff_density_rms 0.071
_refine_ls_extinction_method none
_refine_ls_goodness_of_fit_ref 0.961
_refine_ls_hydrogen_treatment constr
_refine_ls_matrix_type full
_refine_ls_number_parameters 134
_refine_ls_number_reflns 2471
_refine_ls_number_restraints 0
_refine_ls_restrained_S_all 0.961
_refine_ls_R_factor_all 0.0571
_refine_ls_R_factor_gt 0.0383
_refine_ls_shift/su_max 0.000
_refine_ls_shift/su_mean 0.000
_refine_ls_structure_factor_coef Fsqd
_refine_ls_weighting_details 'w=1/[\s^2^(Fo^2^)+(0.0750P)^2^] where P=(Fo^2^+2Fc^2^)/3'
_refine_ls_weighting_scheme calc
_refine_ls_wR_factor_gt 0.1038
_refine_ls_wR_factor_ref 0.1145
_reflns_Friedel_coverage 0.000
_reflns_number_gt 1881
_reflns_number_total 2472
_reflns_threshold_expression 'I > 2\s(I)'
_cod_data_source_file d3dt00103b2.cif
_cod_data_source_block Cpd8
_cod_original_sg_symbol_H-M 'P 21/c'
_cod_database_code 7712516
_shelx_space_group_comment
;
The symmetry employed for this shelxl refinement is uniquely defined
by the following loop, which should always be used as a source of
symmetry information in preference to the above space-group names.
They are only intended as comments.
;
_shelxl_version_number 2014-3

loop_
_space_group_symop_operation_xyz
'x, y, z'
'-x, y+1/2, -z+1/2'
'-x, -y, -z'
'x, -y-1/2, z-1/2'

loop_
_atom_site_label
_atom_site_type_symbol
_atom_site_fract_x
_atom_site_fract_y
_atom_site_fract_z
_atom_site_U_iso_or_equiv
_atom_site_adp_type
_atom_site_occupancy
_atom_site_site_symmetry_order
_atom_site_calc_flag
_atom_site_refinement_flags_posn
_atom_site_refinement_flags_adp
_atom_site_refinement_flags_occupancy
_atom_site_disorder_assembly
_atom_site_disorder_group
N3 N 0.3494(3) 0.58422(9) 0.5404(2) 0.0227(4) Uani 1 1 d . . . . .
H3 H 0.2058 0.5927 0.4852 0.027 Uiso 1 1 calc R U . . .
C4 C 0.4717(4) 0.62504(10) 0.6501(3) 0.0209(4) Uani 1 1 d . . . . .
Cu1 Cu 0.5000 0.5000 0.5000 0.02178(14) Uani 1 2 d S . P . .
N2 N 0.6907(3) 0.60142(9) 0.7368(2) 0.0217(4) Uani 1 1 d . . . . .
N1 N 0.7543(3) 0.54124(8) 0.6830(2) 0.0235(4) Uani 1 1 d . . . . .
C3 C 0.8663(4) 0.62896(12) 0.8634(3) 0.0276(5) Uani 1 1 d . . . . .
H3A H 0.8646 0.6707 0.9207 0.033 Uiso 1 1 calc R U . . .
C5 C 0.4184(4) 0.69450(11) 0.6980(3) 0.0287(5) Uani 1 1 d . . . . .
H5A H 0.5342 0.7264 0.6842 0.034 Uiso 1 1 calc R U . . .
H5B H 0.4302 0.6944 0.8208 0.034 Uiso 1 1 calc R U . . .
C1 C 0.9671(4) 0.53203(12) 0.7775(3) 0.0282(5) Uani 1 1 d . . . . .
H1 H 1.0564 0.4940 0.7686 0.034 Uiso 1 1 calc R U . . .
C2 C 1.0441(4) 0.58583(12) 0.8928(3) 0.0314(6) Uani 1 1 d . . . . .
H2 H 1.1905 0.5910 0.9746 0.038 Uiso 1 1 calc R U . . .
C6 C 0.1863(5) 0.72090(12) 0.5950(3) 0.0347(6) Uani 1 1 d . . . . .
H6A H 0.1755 0.7240 0.4739 0.052 Uiso 1 1 calc R U . . .
H6B H 0.1635 0.7660 0.6371 0.052 Uiso 1 1 calc R U . . .
H6C H 0.0698 0.6898 0.6074 0.052 Uiso 1 1 calc R U . . .
F4 F 0.5691(3) 0.65402(8) 0.10370(18) 0.0428(4) Uani 1 1 d . . . . .
F2 F 0.6562(3) 0.66961(7) 0.38999(18) 0.0362(4) Uani 1 1 d . . . . .
F3 F 0.9156(2) 0.62422(8) 0.2784(2) 0.0406(4) Uani 1 1 d . . . . .
F1 F 0.6071(3) 0.56272(7) 0.2770(2) 0.0449(4) Uani 1 1 d . . . . .
B1 B 0.6850(5) 0.62851(13) 0.2629(3) 0.0273(6) Uani 1 1 d . . . . .

loop_
_atom_site_aniso_label
_atom_site_aniso_U_11
_atom_site_aniso_U_22
_atom_site_aniso_U_33
_atom_site_aniso_U_23
_atom_site_aniso_U_13
_atom_site_aniso_U_12
N3 0.0216(10) 0.0211(9) 0.0235(10) -0.0028(7) 0.0047(8) -0.0002(7)
C4 0.0277(12) 0.0195(10) 0.0157(10) 0.0012(8) 0.0070(9) 0.0003(8)
Cu1 0.0214(2) 0.0178(2) 0.0226(2) -0.00430(14) 0.00219(16) -0.00044(14)
N2 0.0231(10) 0.0203(8) 0.0199(9) -0.0035(7) 0.0044(8) -0.0029(7)
N1 0.0246(10) 0.0195(9) 0.0242(10) -0.0016(7) 0.0047(8) 0.0006(7)
C3 0.0284(13) 0.0291(11) 0.0226(12) -0.0060(9) 0.0044(10) -0.0069(9)
C5 0.0374(15) 0.0211(10) 0.0226(12) -0.0035(9) 0.0025(10) 0.0041(9)
C1 0.0233(13) 0.0305(13) 0.0278(13) -0.0010(10) 0.0038(10) 0.0021(10)
C2 0.0238(13) 0.0377(13) 0.0273(13) -0.0035(10) 0.0006(10) -0.0048(10)
C6 0.0395(15) 0.0276(12) 0.0306(13) -0.0012(10) 0.0025(11) 0.0044(11)
F4 0.0448(10) 0.0517(9) 0.0264(8) 0.0090(7) 0.0038(7) 0.0143(7)
F2 0.0471(10) 0.0324(7) 0.0316(8) -0.0009(6) 0.0161(7) 0.0035(7)
F3 0.0277(9) 0.0486(9) 0.0400(9) -0.0098(7) 0.0032(7) 0.0038(7)
F1 0.0668(12) 0.0297(8) 0.0464(10) -0.0018(7) 0.0293(9) -0.0087(7)
B1 0.0293(15) 0.0263(13) 0.0249(14) 0.0041(10) 0.0069(11) 0.0019(11)

loop_
_atom_type_symbol
_atom_type_description
_atom_type_scat_dispersion_real
_atom_type_scat_dispersion_imag
_atom_type_scat_source
C C 0.0033 0.0016 'International Tables Vol C Tables 4.2.6.8 and 6.1.1.4'
H H 0.0000 0.0000 'International Tables Vol C Tables 4.2.6.8 and 6.1.1.4'
B B 0.0013 0.0007 'International Tables Vol C Tables 4.2.6.8 and 6.1.1.4'
N N 0.0061 0.0033 'International Tables Vol C Tables 4.2.6.8 and 6.1.1.4'
F F 0.0171 0.0103 'International Tables Vol C Tables 4.2.6.8 and 6.1.1.4'
Cu Cu 0.3201 1.2651 'International Tables Vol C Tables 4.2.6.8 and 6.1.1.4'

loop_
_geom_angle_atom_site_label_1
_geom_angle_atom_site_label_2
_geom_angle_atom_site_label_3
_geom_angle
_geom_angle_site_symmetry_1
_geom_angle_site_symmetry_3
_geom_angle_publ_flag
C4 N3 Cu1 116.18(16) . . ?
N3 C4 N2 114.73(19) . . ?
N3 C4 C5 129.6(2) . . ?
N2 C4 C5 115.65(19) . . ?
N1 Cu1 N1 180.0 . 3_666 ?
N1 Cu1 N3 99.45(8) . 3_666 ?
N1 Cu1 N3 80.55(7) 3_666 3_666 ?
N1 Cu1 N3 80.55(7) . . ?
N1 Cu1 N3 99.45(7) 3_666 . ?
N3 Cu1 N3 180.0 3_666 . ?
N1 Cu1 F1 91.14(7) . . ?
N1 Cu1 F1 88.86(7) 3_666 . ?
N3 Cu1 F1 92.17(6) 3_666 . ?
N3 Cu1 F1 87.83(6) . . ?
C3 N2 N1 110.41(19) . . ?
C3 N2 C4 132.19(19) . . ?
N1 N2 C4 117.29(17) . . ?
C1 N1 N2 105.62(18) . . ?
C1 N1 Cu1 143.40(15) . . ?
N2 N1 Cu1 110.97(13) . . ?
N2 C3 C2 107.4(2) . . ?
C4 C5 C6 114.8(2) . . ?
N1 C1 C2 111.0(2) . . ?
C3 C2 C1 105.7(2) . . ?
B1 F1 Cu1 134.86(14) . . ?
F2 B1 F4 110.7(2) . . ?
F2 B1 F1 110.3(2) . . ?
F4 B1 F1 109.1(2) . . ?
F2 B1 F3 110.2(2) . . ?
F4 B1 F3 108.6(2) . . ?
F1 B1 F3 108.0(2) . . ?

loop_
_geom_bond_atom_site_label_1
_geom_bond_atom_site_label_2
_geom_bond_distance
_geom_bond_site_symmetry_2
_geom_bond_publ_flag
N3 C4 1.265(3) . ?
N3 Cu1 1.9853(18) . ?
C4 N2 1.402(3) . ?
C4 C5 1.490(3) . ?
Cu1 N1 1.9777(18) . ?
Cu1 N1 1.9777(18) 3_666 ?
Cu1 N3 1.9852(18) 3_666 ?
Cu1 F1 2.4758(14) . ?
N2 C3 1.359(3) . ?
N2 N1 1.367(2) . ?
N1 C1 1.317(3) . ?
C3 C2 1.355(3) . ?
C5 C6 1.515(3) . ?
C1 C2 1.401(3) . ?
F4 B1 1.374(3) . ?
F2 B1 1.379(3) . ?
F3 B1 1.404(3) . ?
F1 B1 1.401(3) . ?
